data_4131595
loop_
_publ_author_name
'Champsaur, Anouck M.'
'M\'ezi\`ere, C\'ecile'
'Allain, Magali'
'Paley, Daniel W.'
'Steigerwald, Michael L.'
'Nuckolls, Colin'
'Batail, Patrick'

_publ_section_title
;
 Weaving Nanoscale Cloth through Electrostatic Templating.
;
_journal_issue 34
_journal_name_full 'Journal of the American Chemical Society'
_journal_page_first 11718
_journal_page_last 11721
_journal_paper_doi 10.1021/jacs.7b07279
_journal_volume 139
_journal_year 2017
_chemical_formula_moiety 'C74.18 H133.09 Co12 N6.54 P8 Se16, Mo6 O19, 2(C4 H8 O)'
_chemical_formula_sum 'C82.18 H149.09 Co12 Mo6 N6.55 O21 P8 Se16'
_chemical_formula_weight 4358.84
_space_group_crystal_system tetragonal
_space_group_IT_number 130
_space_group_name_Hall '-P 4a 2ac'
_space_group_name_H-M_alt 'P 4/n c c :2'
_atom_sites_solution_hydrogens geom
_audit_creation_date 2017-05-26
_audit_creation_method
;
Olex2 1.2
(compiled 2017.03.28 svn.r3405 for OlexSys, GUI svn.r5337)
;
_cell_angle_alpha 90
_cell_angle_beta 90
_cell_angle_gamma 90
_cell_formula_units_Z 4
_cell_length_a 21.65893(19)
_cell_length_b 21.65893(19)
_cell_length_c 28.9180(4)
_cell_measurement_reflns_used 16548
_cell_measurement_temperature 100.01(10)
_cell_measurement_theta_max 76.1940
_cell_measurement_theta_min 3.0120
_cell_volume 13565.7(3)
_computing_cell_refinement 'CrysAlisPro 1.171.38.46 (Rigaku OD, 2015)'
_computing_data_collection 'CrysAlisPro 1.171.38.46 (Rigaku OD, 2015)'
_computing_data_reduction 'CrysAlisPro 1.171.38.46 (Rigaku OD, 2015)'
_computing_molecular_graphics 'Olex2 (Dolomanov et al., 2009)'
_computing_publication_material 'Olex2 (Dolomanov et al., 2009)'
_computing_structure_refinement 'SHELXL-2016/6 (Sheldrick, 2016)'
_diffrn_ambient_environment N~2~
_diffrn_ambient_temperature 100.01(10)
_diffrn_detector 'CCD plate'
_diffrn_detector_area_resol_mean 5.1990
_diffrn_detector_type AtlasS2
_diffrn_measured_fraction_theta_full 1.000
_diffrn_measured_fraction_theta_max 0.993
_diffrn_measurement_details
;
List of Runs (angles in degrees, time in seconds):

  # Type    Start    End  Width  t~exp~   \w     \q     \k     \f   Frames
--------------------------------------------------------------------------
  1  \w    -66.00  30.00   1.00   15.00    --  -42.99  38.00  90.00   96
  2  \w   -116.00 -20.00   1.00   15.00    --  -42.99 -38.00  30.00   96
  3  \w     16.00 105.00   1.00   15.00    --   42.99  57.00 -90.00   89
  4  \w     87.00 158.00   1.00   60.00    --  111.00  61.00 120.00   71
  5  \w     72.00 133.00   1.00   60.00    --  111.00 -45.00 150.00   61
  6  \w     94.00 120.00   1.00   60.00    --  111.00  30.00-120.00   26
  7  \w     83.00 154.00   1.00   60.00    --  111.00  77.00-120.00   71
  8  \w    130.00 158.00   1.00   60.00    --  111.00  77.00 -90.00   28
  9  \w     81.00 109.00   1.00   60.00    --  111.00  77.00 -90.00   28
 10  \w     84.00 109.00   1.00   60.00    --  111.00  61.00 -30.00   25
 11  \w     97.00 158.00   1.00   60.00    --  111.00  30.00   0.00   61
 12  \w     59.00  98.00   1.00   60.00    --  111.00 -45.00  30.00   39
 13  \w    111.00 157.00   1.00   60.00    --  111.00  29.00  48.00   46
 14  \w     87.00 148.00   1.00   60.00    --  111.00  45.00-120.00   61
 15  \w     67.00 118.00   1.00   60.00    --  111.00 -30.00 -90.00   51
 16  \w    123.00 149.00   1.00   60.00    --  111.00  45.00 -90.00   26
 17  \w     80.00 154.00   1.00   60.00    --  111.00  77.00  60.00   74
;
_diffrn_measurement_device 'four-circle diffractometer'
_diffrn_measurement_device_type 'SuperNova, Single source at offset, AtlasS2'
_diffrn_measurement_method '\w scans'
_diffrn_orient_matrix_type 'CrysAlisPro convention (1999,Acta A55,543-557)'
_diffrn_orient_matrix_UB_11 0.0151963000
_diffrn_orient_matrix_UB_12 0.0229499000
_diffrn_orient_matrix_UB_13 0.0491073000
_diffrn_orient_matrix_UB_21 -0.0666955000
_diffrn_orient_matrix_UB_22 -0.0140466000
_diffrn_orient_matrix_UB_23 0.0152727000
_diffrn_orient_matrix_UB_31 0.0195373000
_diffrn_orient_matrix_UB_32 -0.0658456000
_diffrn_orient_matrix_UB_33 0.0138661000
_diffrn_radiation_monochromator mirror
_diffrn_radiation_probe x-ray
_diffrn_radiation_type CuK\a
_diffrn_radiation_wavelength 1.54184
_diffrn_reflns_av_R_equivalents 0.1137
_diffrn_reflns_av_unetI/netI 0.0488
_diffrn_reflns_Laue_measured_fraction_full 1.000
_diffrn_reflns_Laue_measured_fraction_max 0.993
_diffrn_reflns_limit_h_max 26
_diffrn_reflns_limit_h_min -27
_diffrn_reflns_limit_k_max 23
_diffrn_reflns_limit_k_min -23
_diffrn_reflns_limit_l_max 36
_diffrn_reflns_limit_l_min -36
_diffrn_reflns_number 77269
_diffrn_reflns_point_group_measured_fraction_full 1.000
_diffrn_reflns_point_group_measured_fraction_max 0.993
_diffrn_reflns_theta_full 67.684
_diffrn_reflns_theta_max 76.753
_diffrn_reflns_theta_min 2.885
_diffrn_source 'micro-focus sealed X-ray tube'
_diffrn_source_type 'SuperNova (Cu) X-ray Source'
_exptl_absorpt_coefficient_mu 21.774
_exptl_absorpt_correction_T_max 0.703
_exptl_absorpt_correction_T_min 0.167
_exptl_absorpt_correction_type analytical
_exptl_absorpt_process_details
;
CrysAlisPro 1.171.38.46 (Rigaku Oxford Diffraction, 2015)
Analytical numeric absorption correction using a multifaceted crystal
			model based on expressions derived by R.C. Clark & J.S. Reid.
(Clark, R. C. & Reid, J. S. (1995). Acta Cryst. A51, 887-897)
Empirical absorption correction using spherical harmonics,
 implemented in SCALE3 ABSPACK scaling algorithm.
;
_exptl_crystal_colour black
_exptl_crystal_colour_primary black
_exptl_crystal_density_diffrn 2.134
_exptl_crystal_description needle
_exptl_crystal_F_000 8384
_exptl_crystal_size_max 0.191
_exptl_crystal_size_mid 0.036
_exptl_crystal_size_min 0.017
_refine_diff_density_max 1.251
_refine_diff_density_min -1.126
_refine_diff_density_rms 0.138
_refine_ls_extinction_method none
_refine_ls_goodness_of_fit_ref 1.050
_refine_ls_hydrogen_treatment constr
_refine_ls_matrix_type full
_refine_ls_number_parameters 435
_refine_ls_number_reflns 7126
_refine_ls_number_restraints 240
_refine_ls_restrained_S_all 1.041
_refine_ls_R_factor_all 0.0526
_refine_ls_R_factor_gt 0.0422
_refine_ls_shift/su_max 0.020
_refine_ls_shift/su_mean 0.000
_refine_ls_structure_factor_coef Fsqd
_refine_ls_weighting_details 'w=1/[\s^2^(Fo^2^)+(0.0563P)^2^+21.0740P] where P=(Fo^2^+2Fc^2^)/3'
_refine_ls_weighting_scheme calc
_refine_ls_wR_factor_gt 0.1061
_refine_ls_wR_factor_ref 0.1150
_reflns_Friedel_coverage 0.000
_reflns_number_gt 5917
_reflns_number_total 7126
_reflns_threshold_expression 'I > 2\s(I)'
_cod_data_source_file ja7b07279_si_003.cif
_cod_data_source_block protocloth
_cod_original_sg_symbol_H-M 'P 4/n c c'
_cod_database_code 4131595
_shelx_shelxl_version_number 2016/6
_chemical_oxdiff_formula 'c329.11 h573.67 n26.28 Co48 p32 Se64 Mo24 o84'
_shelx_space_group_comment
;
The symmetry employed for this shelxl refinement is uniquely defined
by the following loop, which should always be used as a source of
symmetry information in preference to the above space-group names.
They are only intended as comments.
;
_reflns_odcompleteness_completeness 99.97
_reflns_odcompleteness_iscentric 1
_reflns_odcompleteness_theta 66.97
_olex2_refinement_description
;
1. Fixed Uiso
 At 1.2 times of:
  All C(H) groups, All C(H,H) groups
 At 1.5 times of:
  All C(H,H,H) groups
2. Restrained distances
 C36A-N39A
 1.33558 with sigma of 0.0001
 N39A-C40A
 1.14463 with sigma of 0.0001
 C36A-C40A
 2.48019 with sigma of 0.0001
 O41-C42 = O41-C45
 1.44 with sigma of 0.02
 C42-C43 = C43-C44 = C44-C45
 1.54 with sigma of 0.02
 C42-C45
 2.36 with sigma of 0.02
 O41-C43 = O41-C44 = C42-C44 = C43-C45
 2.38 with sigma of 0.02
 O41B-C42B = O41B-C45B
 1.44 with sigma of 0.02
 C42B-C43B = C43B-C44B = C44B-C45B
 1.54 with sigma of 0.02
 C42B-C45B
 2.36 with sigma of 0.02
 O41B-C43B = O41B-C44B = C42B-C44B = C43B-C45B
 2.38 with sigma of 0.02
 C42B-C12
 -3.8 with sigma of 0.02
3. Uiso/Uaniso restraints and constraints
All non-hydrogen atoms have similar U: within 1A with sigma of 0.01 and sigma
for terminal atoms of 0.01
: within 2A with sigma of 0.04 and sigma for terminal atoms of 0.04
: within 2A with sigma of 0.04 and sigma for terminal atoms of 0.08
: within 2A with sigma of 0.04 and sigma for terminal atoms of 0.08
4. Rigid body (RIGU) restrains
 C31A, N32A, C33A, C34A, C35A, C36A, C37A, C38A, N39A, C40A, C31B, N32B, C33B,
 C34B, C35B
 with sigma for 1-2 distances of 0.004 and sigma for 1-3 distances of 0.004
5. Same fragment restrains
{Co3, C31B, N32B, C33B, C34B, C35B} sigma for 1-2: 0.02, 1-3: 0.04
as
{Co3, C31A, N32A, C33A, C34A, C35A}
6. Others
 1*[1(DFIX)]+1*[1(DFIX)]-1*[1(DFIX)]=0 with esd of 0.0001
 Sof(C31B)=Sof(N32B)=Sof(C33B)=Sof(C34B)=Sof(H34B)=Sof(C35B)=Sof(H35B)=1-FVAR(1)
 Sof(O41B)=Sof(C42B)=Sof(H42C)=Sof(H42D)=Sof(C43B)=Sof(H43C)=Sof(H43D)=
 Sof(C44B)=Sof(H44C)=Sof(H44D)=Sof(C45B)=Sof(H45C)=Sof(H45D)=0.5*(1-FVAR(2))
 Sof(O41)=Sof(C42)=Sof(H42A)=Sof(H42B)=Sof(C43)=Sof(H43A)=Sof(H43B)=Sof(C44)=
 Sof(H44A)=Sof(H44B)=Sof(C45)=Sof(H45A)=Sof(H45B)=0.5*FVAR(2)
 Sof(C31A)=Sof(N32A)=Sof(C33A)=Sof(C34A)=Sof(H34A)=Sof(C35A)=Sof(H35A)=
 Sof(C36A)=Sof(C37A)=Sof(H37A)=Sof(C38A)=Sof(H38A)=Sof(N39A)=Sof(C40A)=FVAR(1)
7.a Secondary CH2 refined with riding coordinates:
 C11(H11A,H11B), C13(H13A,H13B), C15(H15A,H15B), C21(H21A,H21B), C23(H23A,
 H23B), C25(H25A,H25B), C42(H42A,H42B), C43(H43A,H43B), C44(H44A,H44B),
 C45(H45A,H45B), C42B(H42C,H42D), C43B(H43C,H43D), C44B(H44C,H44D), C45B(H45C,
 H45D)
7.b Aromatic/amide H refined with riding coordinates:
 C34A(H34A), C35A(H35A), C37A(H37A), C38A(H38A), C34B(H34B), C35B(H35B)
7.c Idealised Me refined as rotating group:
 C12(H12A,H12B,H12C), C14(H14A,H14B,H14C), C16(H16A,H16B,H16C), C22(H22A,H22B,
 H22C), C24(H24A,H24B,H24C), C26(H26A,H26B,H26C)
;
_olex2_submission_special_instructions 'No special instructions were received'
_oxdiff_exptl_absorpt_empirical_details
;
Empirical correction (ABSPACK) includes:
- Absorption correction using spherical harmonics
- Frame scaling
;
_oxdiff_exptl_absorpt_empirical_full_max 1.353
_oxdiff_exptl_absorpt_empirical_full_min 0.642

loop_
_space_group_symop_operation_xyz
'x, y, z'
'-x+1/2, -y+1/2, z'
'-y+1/2, x, z'
'y, -x+1/2, z'
'-x, y+1/2, -z+1/2'
'x+1/2, -y, -z+1/2'
'y+1/2, x+1/2, -z+1/2'
'-y, -x, -z+1/2'
'-x, -y, -z'
'x-1/2, y-1/2, -z'
'y-1/2, -x, -z'
'-y, x-1/2, -z'
'x, -y-1/2, z-1/2'
'-x-1/2, y, z-1/2'
'-y-1/2, -x-1/2, z-1/2'
'y, x, z-1/2'

loop_
_atom_site_label
_atom_site_type_symbol
_atom_site_fract_x
_atom_site_fract_y
_atom_site_fract_z
_atom_site_U_iso_or_equiv
_atom_site_adp_type
_atom_site_occupancy
_atom_site_site_symmetry_order
_atom_site_calc_flag
_atom_site_refinement_flags_posn
_atom_site_refinement_flags_adp
_atom_site_refinement_flags_occupancy
_atom_site_disorder_assembly
_atom_site_disorder_group
Se1 Se -0.04100(3) 0.00964(3) 0.40803(2) 0.03317(14) Uani 1 1 d . U . . .
Se2 Se 0.07557(3) -0.07532(3) 0.44307(2) 0.03123(13) Uani 1 1 d . U . . .
Se3 Se 0.12317(3) 0.04020(3) 0.50672(2) 0.03320(14) Uani 1 1 d . U . . .
Se4 Se 0.00783(3) 0.12327(3) 0.47023(2) 0.03232(14) Uani 1 1 d . U . . .
Co1 Co 0.05210(4) 0.02981(4) 0.44634(3) 0.03068(19) Uani 1 1 d . U . . .
P1 P 0.10873(7) 0.05733(7) 0.38788(5) 0.0383(3) Uani 1 1 d . U . . .
C11 C 0.0946(4) 0.1348(3) 0.3649(2) 0.0533(17) Uani 1 1 d . U . . .
H11A H 0.098834 0.164432 0.389868 0.064 Uiso 1 1 calc R . . . .
H11B H 0.126114 0.144144 0.342091 0.064 Uiso 1 1 calc R . . . .
C12 C 0.0309(4) 0.1432(3) 0.3425(3) 0.0577(19) Uani 1 1 d D U . . .
H12A H 0.025260 0.112618 0.318853 0.087 Uiso 1 1 calc GR . . . .
H12B H 0.028243 0.183649 0.329029 0.087 Uiso 1 1 calc GR . . . .
H12C H -0.000605 0.138648 0.365580 0.087 Uiso 1 1 calc GR . . . .
C13 C 0.1009(3) 0.0055(3) 0.3381(2) 0.0441(14) Uani 1 1 d . U . . .
H13A H 0.109609 -0.036309 0.348315 0.053 Uiso 1 1 calc R . . . .
H13B H 0.058356 0.006524 0.327775 0.053 Uiso 1 1 calc R . . . .
C14 C 0.1428(4) 0.0200(4) 0.2966(2) 0.0577(19) Uani 1 1 d . U . . .
H14A H 0.134768 0.061295 0.286088 0.087 Uiso 1 1 calc GR . . . .
H14B H 0.134414 -0.008636 0.272109 0.087 Uiso 1 1 calc GR . . . .
H14C H 0.185215 0.016559 0.305799 0.087 Uiso 1 1 calc GR . . . .
C15 C 0.1918(3) 0.0600(4) 0.3989(3) 0.0528(17) Uani 1 1 d . U . . .
H15A H 0.212271 0.077177 0.371979 0.063 Uiso 1 1 calc R . . . .
H15B H 0.199475 0.087545 0.424705 0.063 Uiso 1 1 calc R . . . .
C16 C 0.2204(3) -0.0027(4) 0.4097(3) 0.060(2) Uani 1 1 d . U . . .
H16A H 0.197729 -0.022080 0.434221 0.090 Uiso 1 1 calc GR . . . .
H16B H 0.262591 0.002887 0.419084 0.090 Uiso 1 1 calc GR . . . .
H16C H 0.219010 -0.028230 0.382611 0.090 Uiso 1 1 calc GR . . . .
Co2 Co 0.02920(4) 0.07142(4) 0.53891(3) 0.02994(19) Uani 1 1 d . U . . .
P2 P 0.05986(7) 0.15144(7) 0.57785(5) 0.0345(3) Uani 1 1 d . U . . .
C21 C 0.0048(3) 0.2158(3) 0.5792(2) 0.0426(13) Uani 1 1 d . U . . .
H21A H -0.002160 0.229613 0.547772 0.051 Uiso 1 1 calc R . . . .
H21B H -0.034194 0.200542 0.591086 0.051 Uiso 1 1 calc R . . . .
C22 C 0.0247(3) 0.2718(3) 0.6086(2) 0.0455(14) Uani 1 1 d . U . . .
H22A H 0.032531 0.258675 0.639715 0.068 Uiso 1 1 calc GR . . . .
H22B H -0.007684 0.302059 0.608478 0.068 Uiso 1 1 calc GR . . . .
H22C H 0.061525 0.289459 0.595720 0.068 Uiso 1 1 calc GR . . . .
C23 C 0.0773(3) 0.1362(3) 0.6384(2) 0.0476(15) Uani 1 1 d . U . . .
H23A H 0.105228 0.101244 0.640017 0.057 Uiso 1 1 calc R . . . .
H23B H 0.098789 0.171685 0.651010 0.057 Uiso 1 1 calc R . . . .
C24 C 0.0230(4) 0.1230(3) 0.6678(2) 0.0553(18) Uani 1 1 d . U . . .
H24A H -0.000037 0.160367 0.672595 0.083 Uiso 1 1 calc GR . . . .
H24B H 0.036552 0.107196 0.697128 0.083 Uiso 1 1 calc GR . . . .
H24C H -0.002776 0.093001 0.652877 0.083 Uiso 1 1 calc GR . . . .
C25 C 0.1322(3) 0.1871(3) 0.5579(2) 0.0444(14) Uani 1 1 d . U . . .
H25A H 0.142343 0.220746 0.578772 0.053 Uiso 1 1 calc R . . . .
H25B H 0.164937 0.156713 0.560442 0.053 Uiso 1 1 calc R . . . .
C26 C 0.1321(3) 0.2121(3) 0.5090(2) 0.0472(15) Uani 1 1 d . U . . .
H26A H 0.126406 0.178652 0.487590 0.071 Uiso 1 1 calc GR . . . .
H26B H 0.170770 0.232115 0.502800 0.071 Uiso 1 1 calc GR . . . .
H26C H 0.099060 0.241247 0.505517 0.071 Uiso 1 1 calc GR . . . .
Co3 Co 0.07418(4) -0.05402(4) 0.52228(3) 0.0310(2) Uani 1 1 d D U . . .
C31A C 0.1379(7) -0.0943(6) 0.5427(8) 0.038(3) Uani 0.636(8) 1 d D U . A 1
N32A N 0.1801(5) -0.1227(5) 0.5563(4) 0.056(2) Uani 0.636(8) 1 d D U . A 1
C33A C 0.2210(6) -0.1448(6) 0.5889(6) 0.069(3) Uani 0.636(8) 1 d D U . A 1
C34A C 0.2753(6) -0.1711(6) 0.5724(7) 0.077(4) Uani 0.636(8) 1 d D U . A 1
H34A H 0.283279 -0.173695 0.540909 0.093 Uiso 0.636(8) 1 calc R . . A 1
C35A C 0.3180(7) -0.1939(8) 0.6055(8) 0.101(5) Uani 0.636(8) 1 d D U . A 1
H35A H 0.353156 -0.215127 0.596200 0.121 Uiso 0.636(8) 1 calc R . . A 1
C36A C 0.30500(17) -0.1828(2) 0.65522(14) 0.131(7) Uani 0.636(8) 1 d D U . A 1
C37A C 0.2539(10) -0.1572(12) 0.6676(8) 0.132(7) Uani 0.636(8) 1 d . U . A 1
H37A H 0.247046 -0.150860 0.699019 0.158 Uiso 0.636(8) 1 calc R . . A 1
C38A C 0.2078(9) -0.1385(10) 0.6364(7) 0.105(6) Uani 0.636(8) 1 d . U . A 1
H38A H 0.170313 -0.122530 0.646602 0.126 Uiso 0.636(8) 1 calc R . . A 1
N39A N 0.34609(16) -0.2110(2) 0.68244(14) 0.176(9) Uani 0.636(8) 1 d D U . A 1
C40A C 0.38057(17) -0.2354(2) 0.70622(14) 0.214(13) Uani 0.636(8) 1 d D U . A 1
C31B C 0.1321(12) -0.1105(11) 0.5366(15) 0.036(5) Uani 0.364(8) 1 d D U . A 2
N32B N 0.1723(7) -0.1472(7) 0.5447(7) 0.049(3) Uani 0.364(8) 1 d D U . A 2
C33B C 0.2112(8) -0.1983(7) 0.5472(7) 0.047(4) Uani 0.364(8) 1 d D U . A 2
C34B C 0.1864(8) -0.2569(7) 0.5480(7) 0.048(4) Uani 0.364(8) 1 d D U . A 2
H34B H 0.143754 -0.261584 0.549168 0.057 Uiso 0.364(8) 1 calc R . . A 2
C35B C 0.2239(9) -0.3093(9) 0.5472(8) 0.052(5) Uani 0.364(8) 1 d D U . A 2
H35B H 0.206579 -0.348616 0.546587 0.062 Uiso 0.364(8) 1 calc R . . A 2
Mo1 Mo 0.14358(2) 0.23516(2) 0.23982(2) 0.03256(12) Uani 1 1 d . U . . .
Mo2 Mo 0.250000 0.250000 0.16041(3) 0.02688(17) Uani 1 4 d S TU P . .
Mo3 Mo 0.250000 0.250000 0.31992(3) 0.0384(2) Uani 1 4 d S TU P . .
O1 O 0.16361(18) 0.24247(17) 0.17511(13) 0.0313(7) Uani 1 1 d . U . . .
O2 O 0.250000 0.250000 0.2397(2) 0.0259(14) Uani 1 4 d S TU P . .
O3 O 0.250000 0.250000 0.1019(2) 0.0306(15) Uani 1 4 d S TU P . .
O4 O 0.0665(2) 0.2289(2) 0.23901(15) 0.0438(10) Uani 1 1 d . U . . .
O5 O 0.1628(2) 0.2436(2) 0.30428(14) 0.0433(10) Uani 1 1 d . U . . .
O6 O 0.15489(18) 0.32797(19) 0.23967(13) 0.0367(9) Uani 1 1 d . U . . .
O7 O 0.250000 0.250000 0.3779(3) 0.057(3) Uani 1 4 d S TU P . .
O41 O -0.0312(18) 0.0238(19) 0.254(2) 0.114(8) Uiso 0.318(4) 1 d D U . A -1
C42 C -0.0898(17) 0.034(2) 0.2766(16) 0.107(13) Uiso 0.318(4) 1 d D U . A -1
H42A H -0.083481 0.052775 0.306707 0.128 Uiso 0.318(4) 1 calc R . . A -1
H42B H -0.111624 -0.004720 0.280753 0.128 Uiso 0.318(4) 1 calc R . . A -1
C43 C -0.1263(13) 0.077(2) 0.245(2) 0.147(13) Uiso 0.318(4) 1 d D U . A -1
H43A H -0.152633 0.104373 0.263111 0.177 Uiso 0.318(4) 1 calc R . . A -1
H43B H -0.151646 0.053972 0.223656 0.177 Uiso 0.318(4) 1 calc R . . A -1
C44 C -0.0766(18) 0.114(2) 0.2197(19) 0.125(11) Uiso 0.318(4) 1 d D U . A -1
H44A H -0.086735 0.117419 0.187153 0.150 Uiso 0.318(4) 1 calc R . . A -1
H44B H -0.072511 0.154748 0.232746 0.150 Uiso 0.318(4) 1 calc R . . A -1
C45 C -0.0172(13) 0.0771(15) 0.2261(12) 0.070(7) Uiso 0.318(4) 1 d D U . A -1
H45A H -0.001019 0.064573 0.196289 0.084 Uiso 0.318(4) 1 calc R . . A -1
H45B H 0.013557 0.102348 0.241482 0.084 Uiso 0.318(4) 1 calc R . . A -1
O41B O -0.104(3) 0.091(3) 0.269(2) 0.140(13) Uiso 0.182(4) 1 d D U . A -2
C42B C -0.052(2) 0.071(2) 0.2405(14) 0.121(15) Uiso 0.182(4) 1 d D U . A -2
H42C H -0.065068 0.037894 0.219750 0.146 Uiso 0.182(4) 1 calc R . . A -2
H42D H -0.019260 0.054927 0.260059 0.146 Uiso 0.182(4) 1 calc R . . A -2
C43B C -0.030(3) 0.126(3) 0.213(3) 0.128(13) Uiso 0.182(4) 1 d D U . A -2
H43C H -0.034123 0.118543 0.180223 0.153 Uiso 0.182(4) 1 calc R . . A -2
H43D H 0.013311 0.134331 0.219868 0.153 Uiso 0.182(4) 1 calc R . . A -2
C44B C -0.070(4) 0.179(2) 0.228(3) 0.16(2) Uiso 0.182(4) 1 d D U . A -2
H44C H -0.079977 0.206301 0.202502 0.190 Uiso 0.182(4) 1 calc R . . A -2
H44D H -0.050368 0.203450 0.252432 0.190 Uiso 0.182(4) 1 calc R . . A -2
C45B C -0.128(3) 0.146(4) 0.247(4) 0.15(2) Uiso 0.182(4) 1 d D U . A -2
H45C H -0.150233 0.172133 0.268647 0.181 Uiso 0.182(4) 1 calc R . . A -2
H45D H -0.156069 0.135819 0.221488 0.181 Uiso 0.182(4) 1 calc R . . A -2

loop_
_atom_site_aniso_label
_atom_site_aniso_U_11
_atom_site_aniso_U_22
_atom_site_aniso_U_33
_atom_site_aniso_U_23
_atom_site_aniso_U_13
_atom_site_aniso_U_12
Se1 0.0377(3) 0.0344(3) 0.0275(3) -0.0012(2) -0.0047(2) -0.0043(2)
Se2 0.0334(3) 0.0310(3) 0.0294(3) -0.0018(2) 0.0005(2) -0.0043(2)
Se3 0.0308(3) 0.0354(3) 0.0334(3) -0.0039(2) -0.0022(2) -0.0076(2)
Se4 0.0385(3) 0.0283(3) 0.0301(3) 0.0016(2) -0.0018(2) -0.0055(2)
Co1 0.0328(4) 0.0302(4) 0.0291(4) 0.0007(3) -0.0007(4) -0.0056(3)
P1 0.0437(8) 0.0376(7) 0.0336(7) 0.0030(6) 0.0047(6) -0.0102(6)
C11 0.075(5) 0.040(3) 0.044(4) 0.007(3) 0.008(3) -0.007(3)
C12 0.094(6) 0.036(3) 0.043(4) 0.007(3) -0.001(4) 0.005(3)
C13 0.059(4) 0.042(3) 0.031(3) 0.003(2) 0.006(3) -0.007(3)
C14 0.082(5) 0.054(4) 0.037(3) 0.006(3) 0.013(4) -0.007(4)
C15 0.045(4) 0.065(4) 0.048(4) 0.009(3) 0.003(3) -0.015(3)
C16 0.036(3) 0.091(6) 0.054(4) 0.003(4) 0.005(3) -0.010(4)
Co2 0.0309(4) 0.0311(4) 0.0278(4) -0.0017(3) -0.0032(3) -0.0049(3)
P2 0.0355(7) 0.0325(7) 0.0354(7) -0.0052(6) -0.0080(6) -0.0030(5)
C21 0.041(3) 0.040(3) 0.046(3) -0.004(3) -0.009(3) 0.001(2)
C22 0.058(4) 0.035(3) 0.044(3) -0.008(3) -0.007(3) 0.001(3)
C23 0.063(4) 0.040(3) 0.040(3) -0.004(3) -0.018(3) -0.006(3)
C24 0.077(5) 0.051(4) 0.039(3) -0.009(3) -0.001(3) -0.015(4)
C25 0.035(3) 0.034(3) 0.064(4) -0.008(3) -0.011(3) -0.007(2)
C26 0.041(3) 0.035(3) 0.065(4) 0.005(3) 0.003(3) -0.006(2)
Co3 0.0318(4) 0.0318(4) 0.0292(4) -0.0019(4) -0.0041(4) -0.0043(3)
C31A 0.037(5) 0.034(7) 0.043(7) -0.003(7) -0.013(4) -0.014(5)
N32A 0.046(4) 0.043(5) 0.078(7) -0.004(5) -0.023(4) -0.002(4)
C33A 0.049(5) 0.045(6) 0.113(7) 0.010(6) -0.028(6) 0.004(4)
C34A 0.048(6) 0.046(7) 0.138(11) 0.020(8) -0.016(7) 0.002(5)
C35A 0.048(7) 0.072(9) 0.183(11) 0.044(10) -0.032(8) 0.003(6)
C36A 0.069(8) 0.163(16) 0.162(11) 0.078(12) -0.037(9) 0.001(9)
C37A 0.087(10) 0.189(19) 0.119(11) 0.050(13) -0.037(9) 0.013(11)
C38A 0.074(9) 0.136(15) 0.106(8) 0.008(10) -0.036(8) 0.019(9)
N39A 0.073(9) 0.24(2) 0.213(16) 0.124(15) -0.063(11) -0.018(11)
C40A 0.100(15) 0.28(3) 0.26(3) 0.18(2) -0.066(17) -0.028(17)
C31B 0.024(6) 0.040(10) 0.043(10) -0.009(10) -0.009(6) -0.012(7)
N32B 0.033(6) 0.046(7) 0.068(9) -0.005(7) -0.017(6) -0.003(6)
C33B 0.040(8) 0.045(6) 0.054(10) 0.005(7) 0.001(7) 0.004(5)
C34B 0.036(7) 0.044(6) 0.063(10) 0.000(7) 0.013(8) 0.004(5)
C35B 0.037(9) 0.048(8) 0.071(13) 0.009(9) 0.014(9) 0.005(7)
Mo1 0.0287(2) 0.0375(2) 0.0314(2) 0.00685(17) 0.00338(16) -0.00100(16)
Mo2 0.0286(2) 0.0286(2) 0.0234(4) 0.000 0.000 0.000
Mo3 0.0456(3) 0.0456(3) 0.0240(4) 0.000 0.000 0.000
O1 0.0328(18) 0.0319(18) 0.0293(18) 0.0072(15) -0.0051(15) -0.0015(15)
O2 0.026(2) 0.026(2) 0.026(3) 0.000 0.000 0.000
O3 0.032(2) 0.032(2) 0.027(3) 0.000 0.000 0.000
O4 0.032(2) 0.053(3) 0.046(2) 0.010(2) 0.0100(18) -0.0010(18)
O5 0.047(2) 0.053(3) 0.030(2) 0.0066(18) 0.0140(18) -0.002(2)
O6 0.034(2) 0.036(2) 0.040(2) 0.0008(17) 0.0112(16) 0.0060(16)
O7 0.074(4) 0.074(4) 0.025(4) 0.000 0.000 0.000

loop_
_atom_type_symbol
_atom_type_description
_atom_type_scat_dispersion_real
_atom_type_scat_dispersion_imag
_atom_type_scat_source
C C 0.0181 0.0091 'International Tables Vol C Tables 4.2.6.8 and 6.1.1.4'
H H 0.0000 0.0000 'International Tables Vol C Tables 4.2.6.8 and 6.1.1.4'
Co Co -2.3653 3.6143 'International Tables Vol C Tables 4.2.6.8 and 6.1.1.4'
Mo Mo -0.0483 2.7339 'International Tables Vol C Tables 4.2.6.8 and 6.1.1.4'
N N 0.0311 0.0180 'International Tables Vol C Tables 4.2.6.8 and 6.1.1.4'
O O 0.0492 0.0322 'International Tables Vol C Tables 4.2.6.8 and 6.1.1.4'
P P 0.2955 0.4335 'International Tables Vol C Tables 4.2.6.8 and 6.1.1.4'
Se Se -0.7943 1.1372 'International Tables Vol C Tables 4.2.6.8 and 6.1.1.4'

loop_
_exptl_crystal_face_index_h
_exptl_crystal_face_index_k
_exptl_crystal_face_index_l
_exptl_crystal_face_perp_dist
-1 -1 0 0.0076
0 0 -1 0.1141
0 0 1 0.0771
1 1 0 0.0096
1 -1 0 0.0180
-1 1 0 0.0180

loop_
_geom_angle_atom_site_label_1
_geom_angle_atom_site_label_2
_geom_angle_atom_site_label_3
_geom_angle
_geom_angle_site_symmetry_1
_geom_angle_site_symmetry_3
Co1 Se1 Co2 74.72(3) . 9_556
Co1 Se1 Co3 77.35(4) . 9_556
Co2 Se1 Co3 77.18(4) 9_556 9_556
Co1 Se2 Co3 76.41(4) . .
Co2 Se2 Co1 75.14(4) 9_556 .
Co2 Se2 Co3 76.18(4) 9_556 .
Co1 Se3 Co3 76.21(3) . .
Co2 Se3 Co1 75.65(4) . .
Co2 Se3 Co3 77.37(4) . .
Co2 Se4 Co1 75.73(4) . .
Co2 Se4 Co3 76.24(3) . 9_556
Co3 Se4 Co1 77.51(4) 9_556 .
Se1 Co1 Se4 87.04(4) . .
Se1 Co1 Co2 110.56(4) . .
Se1 Co1 Co2 52.70(3) . 9_556
Se1 Co1 Co3 51.38(3) . 9_556
Se1 Co1 Co3 112.63(4) . .
Se2 Co1 Se1 89.22(4) . .
Se2 Co1 Se3 88.89(4) . .
Se2 Co1 Se4 160.59(5) . .
Se2 Co1 Co2 112.45(4) . .
Se2 Co1 Co2 52.34(3) . 9_556
Se2 Co1 Co3 112.98(4) . 9_556
Se2 Co1 Co3 51.82(3) . .
Se3 Co1 Se1 159.70(5) . .
Se3 Co1 Se4 88.06(4) . .
Se3 Co1 Co2 111.69(4) . 9_556
Se3 Co1 Co2 52.17(3) . .
Se3 Co1 Co3 111.47(4) . 9_556
Se3 Co1 Co3 51.97(3) . .
Se4 Co1 Co2 51.89(3) . .
Se4 Co1 Co2 111.61(4) . 9_556
Se4 Co1 Co3 51.11(3) . 9_556
Se4 Co1 Co3 112.73(4) . .
P1 Co1 Se1 99.75(6) . .
P1 Co1 Se2 96.49(6) . .
P1 Co1 Se3 100.55(6) . .
P1 Co1 Se4 102.91(6) . .
P1 Co1 Co2 132.67(6) . 9_556
P1 Co1 Co2 137.56(6) . .
P1 Co1 Co3 136.00(6) . 9_556
P1 Co1 Co3 132.11(6) . .
Co2 Co1 Co2 89.72(3) 9_556 .
Co2 Co1 Co3 59.54(3) . 9_556
Co2 Co1 Co3 60.88(3) 9_556 9_556
Co2 Co1 Co3 61.09(3) . .
Co2 Co1 Co3 60.27(3) 9_556 .
Co3 Co1 Co3 91.81(4) . 9_556
C11 P1 Co1 116.1(3) . .
C11 P1 C13 105.2(3) . .
C13 P1 Co1 113.0(2) . .
C15 P1 Co1 115.4(2) . .
C15 P1 C11 101.5(4) . .
C15 P1 C13 104.3(4) . .
P1 C11 H11A 108.7 . .
P1 C11 H11B 108.7 . .
H11A C11 H11B 107.6 . .
C12 C11 P1 114.3(5) . .
C12 C11 H11A 108.7 . .
C12 C11 H11B 108.7 . .
C11 C12 H12A 109.5 . .
C11 C12 H12B 109.5 . .
C11 C12 H12C 109.5 . .
H12A C12 H12B 109.5 . .
H12A C12 H12C 109.5 . .
H12B C12 H12C 109.5 . .
P1 C13 H13A 108.4 . .
P1 C13 H13B 108.4 . .
H13A C13 H13B 107.4 . .
C14 C13 P1 115.7(5) . .
C14 C13 H13A 108.4 . .
C14 C13 H13B 108.4 . .
C13 C14 H14A 109.5 . .
C13 C14 H14B 109.5 . .
C13 C14 H14C 109.5 . .
H14A C14 H14B 109.5 . .
H14A C14 H14C 109.5 . .
H14B C14 H14C 109.5 . .
P1 C15 H15A 108.7 . .
P1 C15 H15B 108.7 . .
H15A C15 H15B 107.6 . .
C16 C15 P1 114.1(5) . .
C16 C15 H15A 108.7 . .
C16 C15 H15B 108.7 . .
C15 C16 H16A 109.5 . .
C15 C16 H16B 109.5 . .
C15 C16 H16C 109.5 . .
H16A C16 H16B 109.5 . .
H16A C16 H16C 109.5 . .
H16B C16 H16C 109.5 . .
Se1 Co2 Co1 52.58(3) 9_556 9_556
Se1 Co2 Co1 110.89(4) 9_556 .
Se1 Co2 Co3 112.88(4) 9_556 9_556
Se1 Co2 Co3 51.41(3) 9_556 .
Se2 Co2 Se1 89.26(4) 9_556 9_556
Se2 Co2 Se3 161.34(5) 9_556 .
Se2 Co2 Co1 52.51(3) 9_556 9_556
Se2 Co2 Co1 112.87(4) 9_556 .
Se2 Co2 Co3 52.02(3) 9_556 9_556
Se2 Co2 Co3 113.25(4) 9_556 .
Se3 Co2 Se1 87.08(4) . 9_556
Se3 Co2 Co1 52.18(3) . .
Se3 Co2 Co1 112.06(4) . 9_556
Se3 Co2 Co3 113.23(4) . 9_556
Se3 Co2 Co3 51.40(3) . .
Se4 Co2 Se1 160.18(5) . 9_556
Se4 Co2 Se2 88.84(4) . 9_556
Se4 Co2 Se3 88.44(4) . .
Se4 Co2 Co1 52.38(3) . .
Se4 Co2 Co1 112.13(4) . 9_556
Se4 Co2 Co3 51.99(3) . 9_556
Se4 Co2 Co3 111.95(4) . .
Co1 Co2 Co1 90.27(3) 9_556 .
Co1 Co2 Co3 60.99(3) 9_556 .
Co1 Co2 Co3 59.82(3) . .
Co1 Co2 Co3 60.64(3) 9_556 9_556
Co1 Co2 Co3 61.29(3) . 9_556
P2 Co2 Se1 103.00(5) . 9_556
P2 Co2 Se2 98.81(5) . 9_556
P2 Co2 Se3 99.85(5) . .
P2 Co2 Se4 96.79(5) . .
P2 Co2 Co1 136.65(6) . 9_556
P2 Co2 Co1 133.00(6) . .
P2 Co2 Co3 136.44(6) . .
P2 Co2 Co3 131.40(6) . 9_556
Co3 Co2 Co3 92.08(4) 9_556 .
C21 P2 Co2 114.8(2) . .
C21 P2 C25 104.0(3) . .
C23 P2 Co2 114.7(2) . .
C23 P2 C21 104.6(3) . .
C23 P2 C25 101.6(3) . .
C25 P2 Co2 115.7(2) . .
P2 C21 H21A 108.4 . .
P2 C21 H21B 108.4 . .
H21A C21 H21B 107.5 . .
C22 C21 P2 115.4(4) . .
C22 C21 H21A 108.4 . .
C22 C21 H21B 108.4 . .
C21 C22 H22A 109.5 . .
C21 C22 H22B 109.5 . .
C21 C22 H22C 109.5 . .
H22A C22 H22B 109.5 . .
H22A C22 H22C 109.5 . .
H22B C22 H22C 109.5 . .
P2 C23 H23A 108.5 . .
P2 C23 H23B 108.5 . .
H23A C23 H23B 107.5 . .
C24 C23 P2 115.0(5) . .
C24 C23 H23A 108.5 . .
C24 C23 H23B 108.5 . .
C23 C24 H24A 109.5 . .
C23 C24 H24B 109.5 . .
C23 C24 H24C 109.5 . .
H24A C24 H24B 109.5 . .
H24A C24 H24C 109.5 . .
H24B C24 H24C 109.5 . .
P2 C25 H25A 108.3 . .
P2 C25 H25B 108.3 . .
H25A C25 H25B 107.4 . .
C26 C25 P2 116.1(4) . .
C26 C25 H25A 108.3 . .
C26 C25 H25B 108.3 . .
C25 C26 H26A 109.5 . .
C25 C26 H26B 109.5 . .
C25 C26 H26C 109.5 . .
H26A C26 H26B 109.5 . .
H26A C26 H26C 109.5 . .
H26B C26 H26C 109.5 . .
Se1 Co3 Co1 110.17(4) 9_556 .
Se1 Co3 Co1 51.27(3) 9_556 9_556
Se1 Co3 Co2 51.41(3) 9_556 .
Se1 Co3 Co2 110.09(4) 9_556 9_556
Se2 Co3 Se1 157.98(5) . 9_556
Se2 Co3 Se3 88.73(4) . .
Se2 Co3 Co1 51.77(3) . .
Se2 Co3 Co1 110.55(4) . 9_556
Se2 Co3 Co2 51.80(3) . 9_556
Se2 Co3 Co2 110.41(4) . .
Se3 Co3 Se1 86.95(4) . 9_556
Se3 Co3 Co1 109.05(4) . 9_556
Se3 Co3 Co1 51.82(3) . .
Se3 Co3 Co2 110.37(4) . 9_556
Se3 Co3 Co2 51.23(3) . .
Se4 Co3 Se1 87.16(4) 9_556 9_556
Se4 Co3 Se2 88.51(4) 9_556 .
Se4 Co3 Se3 157.16(5) 9_556 .
Se4 Co3 Co1 110.38(4) 9_556 .
Se4 Co3 Co1 51.38(3) 9_556 9_556
Se4 Co3 Co2 109.14(4) 9_556 .
Se4 Co3 Co2 51.77(3) 9_556 9_556
Co1 Co3 Co1 88.19(4) . 9_556
Co1 Co3 Co2 59.09(3) . .
Co2 Co3 Co1 59.17(3) 9_556 9_556
Co2 Co3 Co1 58.13(3) . 9_556
Co2 Co3 Co1 59.09(3) 9_556 .
Co2 Co3 Co2 87.92(4) 9_556 .
C31A Co3 Se1 99.0(8) . 9_556
C31A Co3 Se2 103.0(8) . .
C31A Co3 Se3 98.2(6) . .
C31A Co3 Se4 104.5(6) . 9_556
C31A Co3 Co1 134.9(9) . .
C31A Co3 Co1 136.6(9) . 9_556
C31A Co3 Co2 139.6(5) . 9_556
C31A Co3 Co2 132.5(5) . .
C31B Co3 Se2 94.7(13) . .
C31B Co3 Se3 108.7(11) . .
C31B Co3 Co1 135.8(15) . .
C31B Co3 Co2 145.6(9) . .
N32A C31A Co3 178.5(13) . .
C31A N32A C33A 156.0(17) . .
N32A C33A C34A 116.9(14) . .
N32A C33A C38A 120.1(13) . .
C34A C33A C38A 123.0(13) . .
C33A C34A H34A 121.2 . .
C33A C34A C35A 117.7(17) . .
C35A C34A H34A 121.2 . .
C34A C35A H35A 120.9 . .
C34A C35A C36A 118.2(15) . .
C36A C35A H35A 120.9 . .
C37A C36A C35A 120.1(11) . .
C37A C36A N39A 127.2(10) . .
N39A C36A C35A 111.8(6) . .
C36A C37A H37A 118.1 . .
C36A C37A C38A 124(2) . .
C38A C37A H37A 118.1 . .
C33A C38A H38A 121.5 . .
C37A C38A C33A 117.0(19) . .
C37A C38A H38A 121.5 . .
C40A N39A C36A 178.9(5) . .
N32B C31B Co3 177(4) . .
C31B N32B C33B 167(2) . .
C34B C33B N32B 119.8(16) . .
C33B C34B H34B 119.3 . .
C33B C34B C35B 121.4(17) . .
C35B C34B H34B 119.3 . .
C33B C35B H35B 120.6 2_545 .
C34B C35B H35B 120.6 . .
O1 Mo1 O2 76.4(2) . .
O1 Mo1 O6 83.64(15) . .
O4 Mo1 O1 102.55(19) . .
O4 Mo1 O2 176.61(17) . .
O4 Mo1 O5 103.8(2) . .
O4 Mo1 O6 101.6(2) . .
O4 Mo1 O6 104.9(2) . 3
O5 Mo1 O1 152.42(18) . .
O5 Mo1 O2 76.8(2) . .
O5 Mo1 O6 83.18(18) . .
O6 Mo1 O1 89.99(16) 3 .
O6 Mo1 O2 78.42(12) 3 .
O6 Mo1 O2 75.11(11) . .
O6 Mo1 O5 91.11(19) 3 .
O6 Mo1 O6 153.5(2) 3 .
O1 Mo2 O1 154.5(2) . 2
O1 Mo2 O1 87.21(5) . 3
O1 Mo2 O1 87.21(5) 2 3
O1 Mo2 O1 87.21(5) . 4
O1 Mo2 O1 154.5(2) 4 3
O1 Mo2 O1 87.21(5) 2 4
O1 Mo2 O2 77.25(11) 4 .
O1 Mo2 O2 77.25(11) 2 .
O1 Mo2 O2 77.25(11) . .
O1 Mo2 O2 77.25(11) 3 .
O3 Mo2 O1 102.75(11) . 4
O3 Mo2 O1 102.75(11) . 2
O3 Mo2 O1 102.75(11) . .
O3 Mo2 O1 102.75(11) . 3
O3 Mo2 O2 180.0 . .
O5 Mo3 O2 76.56(12) 2 .
O5 Mo3 O2 76.56(12) 3 .
O5 Mo3 O2 76.56(12) . .
O5 Mo3 O2 76.56(12) 4 .
O5 Mo3 O5 153.1(2) 3 4
O5 Mo3 O5 86.90(5) 2 4
O5 Mo3 O5 86.90(5) 3 2
O5 Mo3 O5 86.90(5) 4 .
O5 Mo3 O5 153.1(2) 2 .
O5 Mo3 O5 86.90(5) 3 .
O7 Mo3 O2 180.0 . .
O7 Mo3 O5 103.44(12) . .
O7 Mo3 O5 103.44(12) . 2
O7 Mo3 O5 103.44(12) . 4
O7 Mo3 O5 103.44(12) . 3
Mo2 O1 Mo1 116.10(18) . .
Mo1 O2 Mo1 89.998(1) . 3
Mo1 O2 Mo1 90.000(1) 2 4
Mo1 O2 Mo1 179.9(3) . 2
Mo1 O2 Mo1 90.000(1) 2 3
Mo1 O2 Mo1 90.002(1) . 4
Mo1 O2 Mo1 179.9(3) 4 3
Mo2 O2 Mo1 90.05(16) . 4
Mo2 O2 Mo1 90.05(16) . 2
Mo2 O2 Mo1 90.05(16) . .
Mo2 O2 Mo1 90.05(16) . 3
Mo2 O2 Mo3 180.0 . .
Mo3 O2 Mo1 89.95(16) . 2
Mo3 O2 Mo1 89.95(16) . 4
Mo3 O2 Mo1 89.95(16) . .
Mo3 O2 Mo1 89.95(16) . 3
Mo1 O5 Mo3 116.3(2) . .
Mo1 O6 Mo1 116.5(2) 4 .
C45 O41 C42 108.5(14) . .
O41 C42 H42A 110.6 . .
O41 C42 H42B 110.6 . .
O41 C42 C43 105.9(15) . .
H42A C42 H42B 108.7 . .
C43 C42 H42A 110.6 . .
C43 C42 H42B 110.6 . .
C42 C43 H43A 111.0 . .
C42 C43 H43B 111.0 . .
C42 C43 C44 103.9(13) . .
H43A C43 H43B 109.0 . .
C44 C43 H43A 111.0 . .
C44 C43 H43B 111.0 . .
C43 C44 H44A 110.6 . .
C43 C44 H44B 110.6 . .
H44A C44 H44B 108.8 . .
C45 C44 C43 105.5(11) . .
C45 C44 H44A 110.6 . .
C45 C44 H44B 110.6 . .
O41 C45 C44 107.9(11) . .
O41 C45 H45A 110.1 . .
O41 C45 H45B 110.1 . .
C44 C45 H45A 110.1 . .
C44 C45 H45B 110.1 . .
H45A C45 H45B 108.4 . .
C42B O41B C45B 106.3(16) . .
O41B C42B H42C 110.2 . .
O41B C42B H42D 110.2 . .
O41B C42B C43B 107.4(12) . .
H42C C42B H42D 108.5 . .
C43B C42B H42C 110.2 . .
C43B C42B H42D 110.2 . .
C42B C43B H43C 110.6 . .
C42B C43B H43D 110.6 . .
C42B C43B C44B 105.6(12) . .
H43C C43B H43D 108.8 . .
C44B C43B H43C 110.6 . .
C44B C43B H43D 110.6 . .
C43B C44B H44C 111.3 . .
C43B C44B H44D 111.3 . .
C43B C44B C45B 102.5(16) . .
H44C C44B H44D 109.2 . .
C45B C44B H44C 111.3 . .
C45B C44B H44D 111.3 . .
O41B C45B C44B 103.8(18) . .
O41B C45B H45C 111.0 . .
O41B C45B H45D 111.0 . .
C44B C45B H45C 111.0 . .
C44B C45B H45D 111.0 . .
H45C C45B H45D 109.0 . .

loop_
_geom_bond_atom_site_label_1
_geom_bond_atom_site_label_2
_geom_bond_distance
_geom_bond_site_symmetry_2
Se1 Co1 2.3418(11) .
Se1 Co2 2.3456(11) 9_556
Se1 Co3 2.3456(11) 9_556
Se2 Co1 2.3351(11) .
Se2 Co2 2.3298(10) 9_556
Se2 Co3 2.3368(10) .
Se3 Co1 2.3386(10) .
Se3 Co2 2.3380(11) .
Se3 Co3 2.3436(11) .
Se4 Co1 2.3439(11) .
Se4 Co2 2.3282(10) .
Se4 Co3 2.3350(10) 9_556
Co1 P1 2.1721(17) .
Co1 Co2 2.8443(12) 9_556
Co1 Co2 2.8678(13) .
Co1 Co3 2.9291(13) 9_556
Co1 Co3 2.8893(13) .
P1 C11 1.831(7) .
P1 C13 1.833(6) .
P1 C15 1.829(7) .
C11 H11A 0.9700 .
C11 H11B 0.9700 .
C11 C12 1.535(11) .
C12 H12A 0.9600 .
C12 H12B 0.9600 .
C12 H12C 0.9600 .
C13 H13A 0.9700 .
C13 H13B 0.9700 .
C13 C14 1.536(9) .
C14 H14A 0.9600 .
C14 H14B 0.9600 .
C14 H14C 0.9600 .
C15 H15A 0.9700 .
C15 H15B 0.9700 .
C15 C16 1.523(11) .
C16 H16A 0.9600 .
C16 H16B 0.9600 .
C16 H16C 0.9600 .
Co2 P2 2.1708(16) .
Co2 Co3 2.9261(13) .
Co2 Co3 2.8787(12) 9_556
P2 C21 1.834(6) .
P2 C23 1.821(6) .
P2 C25 1.840(6) .
C21 H21A 0.9700 .
C21 H21B 0.9700 .
C21 C22 1.541(8) .
C22 H22A 0.9600 .
C22 H22B 0.9600 .
C22 H22C 0.9600 .
C23 H23A 0.9700 .
C23 H23B 0.9700 .
C23 C24 1.480(10) .
C24 H24A 0.9600 .
C24 H24B 0.9600 .
C24 H24C 0.9600 .
C25 H25A 0.9700 .
C25 H25B 0.9700 .
C25 C26 1.515(10) .
C26 H26A 0.9600 .
C26 H26B 0.9600 .
C26 H26C 0.9600 .
Co3 C31A 1.737(10) .
Co3 C31B 1.801(13) .
C31A N32A 1.170(12) .
N32A C33A 1.379(14) .
C33A C34A 1.389(18) .
C33A C38A 1.41(2) .
C34A H34A 0.9300 .
C34A C35A 1.417(17) .
C35A H35A 0.9300 .
C35A C36A 1.49(2) .
C36A C37A 1.29(2) .
C36A N39A 1.336(2) .
C37A H37A 0.9300 .
C37A C38A 1.41(2) .
C38A H38A 0.9300 .
N39A C40A 1.145(2) .
C31B N32B 1.203(15) .
N32B C33B 1.393(17) .
C33B C34B 1.377(19) .
C33B C35B 1.41(3) 2_545
C34B H34B 0.9300 .
C34B C35B 1.397(18) .
C35B H35B 0.9300 .
Mo1 O1 1.927(4) .
Mo1 O2 2.3273(4) .
Mo1 O4 1.674(4) .
Mo1 O5 1.919(4) .
Mo1 O6 2.025(4) .
Mo1 O6 1.845(4) 3
Mo2 O1 1.926(4) 2
Mo2 O1 1.926(4) 4
Mo2 O1 1.926(4) 3
Mo2 O1 1.926(4) .
Mo2 O2 2.294(7) .
Mo2 O3 1.693(7) .
Mo3 O2 2.318(7) .
Mo3 O5 1.946(5) 3
Mo3 O5 1.946(5) 2
Mo3 O5 1.946(5) .
Mo3 O5 1.946(5) 4
Mo3 O7 1.678(8) .
O41 C42 1.450(18) .
O41 C45 1.435(18) .
C42 H42A 0.9700 .
C42 H42B 0.9700 .
C42 C43 1.525(19) .
C43 H43A 0.9700 .
C43 H43B 0.9700 .
C43 C44 1.525(18) .
C44 H44A 0.9700 .
C44 H44B 0.9700 .
C44 C45 1.522(17) .
C45 H45A 0.9700 .
C45 H45B 0.9700 .
O41B C42B 1.462(18) .
O41B C45B 1.46(2) .
C42B H42C 0.9700 .
C42B H42D 0.9700 .
C42B C43B 1.515(18) .
C43B H43C 0.9700 .
C43B H43D 0.9700 .
C43B C44B 1.518(19) .
C44B H44C 0.9700 .
C44B H44D 0.9700 .
C44B C45B 1.54(2) .
C45B H45C 0.9700 .
C45B H45D 0.9700 .

loop_
_geom_torsion_atom_site_label_1
_geom_torsion_atom_site_label_2
_geom_torsion_atom_site_label_3
_geom_torsion_atom_site_label_4
_geom_torsion
_geom_torsion_site_symmetry_1
_geom_torsion_site_symmetry_4
Co1 P1 C11 C12 -66.4(6) . .
Co1 P1 C13 C14 -176.4(5) . .
Co1 P1 C15 C16 65.0(6) . .
C11 P1 C13 C14 56.0(6) . .
C11 P1 C15 C16 -168.7(5) . .
C13 P1 C11 C12 59.3(6) . .
C13 P1 C15 C16 -59.6(6) . .
C15 P1 C11 C12 167.7(6) . .
C15 P1 C13 C14 -50.4(6) . .
Co2 P2 C21 C22 177.4(4) . .
Co2 P2 C23 C24 -70.5(6) . .
Co2 P2 C25 C26 61.0(5) . .
C21 P2 C23 C24 56.1(6) . .
C21 P2 C25 C26 -65.8(5) . .
C23 P2 C21 C22 50.9(6) . .
C23 P2 C25 C26 -174.1(5) . .
C25 P2 C21 C22 -55.3(6) . .
C25 P2 C23 C24 164.0(5) . .
C31A N32A C33A C34A -165(3) . .
C31A N32A C33A C38A 13(4) . .
N32A C33A C34A C35A 179.7(13) . .
N32A C33A C38A C37A -174.6(18) . .
C33A C34A C35A C36A -6(2) . .
C34A C33A C38A C37A 3(3) . .
C34A C35A C36A C37A 5(2) . .
C34A C35A C36A N39A 174.8(11) . .
C35A C36A C37A C38A 0(3) . .
C36A C37A C38A C33A -4(4) . .
C38A C33A C34A C35A 2(2) . .
N39A C36A C37A C38A -168.0(18) . .
C31B N32B C33B C34B -39(14) . .
C31B N32B C33B C35B 138(13) . 2_545
N32B C33B C34B C35B 175(2) . .
C33B C34B C35B C33B 2(3) . 2_545
C35B C33B C34B C35B -2(3) 2_545 .
O41 C42 C43 C44 -28(5) . .
C42 O41 C45 C44 -17(6) . .
C42 C43 C44 C45 17(5) . .
C43 C44 C45 O41 -1(6) . .
C45 O41 C42 C43 29(6) . .
O41B C42B C43B C44B 2(7) . .
C42B O41B C45B C44B -37(5) . .
C42B C43B C44B C45B -23(6) . .
C43B C44B C45B O41B 37(5) . .
C45B O41B C42B C43B 22(6) . .

loop_
_exptl_oxdiff_crystal_face_indexfrac_h
_exptl_oxdiff_crystal_face_indexfrac_k
_exptl_oxdiff_crystal_face_indexfrac_l
_exptl_oxdiff_crystal_face_x
_exptl_oxdiff_crystal_face_y
_exptl_oxdiff_crystal_face_z
-0.9996 -0.9983 0.0006 -0.0381 0.0807 0.0462
0.0001 0.0004 -1.0001 -0.0491 -0.0153 -0.0139
-0.0001 -0.0004 1.0001 0.0491 0.0153 0.0139
0.9996 0.9983 -0.0006 0.0381 -0.0807 -0.0462
1.0000 -1.0000 -0.0000 -0.0078 -0.0526 0.0854
-1.0000 1.0000 0.0000 0.0078 0.0526 -0.0854
